data_7718055
loop_
_publ_author_name
'Teixeira, Micha&#xeb;l'
'Louis, Beno&#xee;t'
'Baudron, St&#xe9;phane A'

_publ_section_title
;
 A blessing and a curse: impact of urea derivatives on the secondary
 building unit of Ca-MOFs prepared in deep eutectic solvents.
;
_journal_issue 12
_journal_name_full 'Dalton transactions (Cambridge, England : 2003)'
_journal_page_first 5006
_journal_page_last 5016
_journal_paper_doi 10.1039/d4dt03254c
_journal_volume 54
_journal_year 2025
_chemical_formula_sum 'C35 H28 Ca2 N4 O10'
_chemical_formula_weight 744.77
_space_group_crystal_system tetragonal
_space_group_IT_number 122
_space_group_name_Hall 'I -4 2bw'
_space_group_name_H-M_alt 'I -4 2 d'
_atom_sites_solution_hydrogens geom
_audit_creation_method SHELXL-2016/6
_audit_update_record
;
2024-11-19 deposited with the CCDC.	2025-02-12 downloaded from the CCDC.
;
_cell_angle_alpha 90
_cell_angle_beta 90
_cell_angle_gamma 90
_cell_formula_units_Z 4
_cell_length_a 21.8274(9)
_cell_length_b 21.8274(9)
_cell_length_c 7.3392(4)
_cell_measurement_reflns_used 9880
_cell_measurement_temperature 173(2)
_cell_measurement_theta_max 23.55
_cell_measurement_theta_min 2.64
_cell_volume 3496.7(3)
_computing_cell_refinement 'Bruker SAINT'
_computing_data_collection 'Bruker APEX2'
_computing_data_reduction 'Bruker SAINT'
_computing_molecular_graphics 'Bruker SHELXTL'
_computing_publication_material 'Bruker SHELXTL'
_computing_structure_refinement 'SHELXL-2016/6 (Sheldrick, 2016)'
_computing_structure_solution 'SHELXS-97 (Sheldrick 2008)'
_diffrn_ambient_temperature 173(2)
_diffrn_measured_fraction_theta_full 1.000
_diffrn_measured_fraction_theta_max 1.000
_diffrn_measurement_device_type 'Bruker APEX-II CCD'
_diffrn_measurement_method '\f and \w scans'
_diffrn_radiation_type MoK\a
_diffrn_radiation_wavelength 0.71073
_diffrn_reflns_av_R_equivalents 0.0824
_diffrn_reflns_av_unetI/netI 0.0296
_diffrn_reflns_Laue_measured_fraction_full 1.000
_diffrn_reflns_Laue_measured_fraction_max 1.000
_diffrn_reflns_limit_h_max 30
_diffrn_reflns_limit_h_min -30
_diffrn_reflns_limit_k_max 30
_diffrn_reflns_limit_k_min -30
_diffrn_reflns_limit_l_max 10
_diffrn_reflns_limit_l_min -9
_diffrn_reflns_number 73203
_diffrn_reflns_point_group_measured_fraction_full 1.000
_diffrn_reflns_point_group_measured_fraction_max 1.000
_diffrn_reflns_theta_full 25.242
_diffrn_reflns_theta_max 30.057
_diffrn_reflns_theta_min 1.866
_exptl_absorpt_coefficient_mu 0.389
_exptl_absorpt_correction_T_max 0.991
_exptl_absorpt_correction_T_min 0.987
_exptl_absorpt_correction_type multi-scan
_exptl_absorpt_process_details sadabs
_exptl_crystal_colour colourless
_exptl_crystal_density_diffrn 1.415
_exptl_crystal_density_meas ?
_exptl_crystal_description prism
_exptl_crystal_F_000 1544
_exptl_crystal_size_max 0.030
_exptl_crystal_size_mid 0.030
_exptl_crystal_size_min 0.020
_refine_diff_density_max 0.324
_refine_diff_density_min -0.255
_refine_diff_density_rms 0.054
_refine_ls_abs_structure_details
;
 Flack x determined using 822 quotients [(I+)-(I-)]/[(I+)+(I-)]
 (Parsons, Flack and Wagner, Acta Cryst. B69 (2013) 249-259).
;
_refine_ls_abs_structure_Flack -0.017(14)
_refine_ls_extinction_method none
_refine_ls_goodness_of_fit_ref 1.057
_refine_ls_hydrogen_treatment constr
_refine_ls_matrix_type full
_refine_ls_number_parameters 154
_refine_ls_number_reflns 2583
_refine_ls_number_restraints 0
_refine_ls_restrained_S_all 1.057
_refine_ls_R_factor_all 0.0598
_refine_ls_R_factor_gt 0.0439
_refine_ls_shift/su_max 0.000
_refine_ls_shift/su_mean 0.000
_refine_ls_structure_factor_coef Fsqd
_refine_ls_weighting_details 'w=1/[\s^2^(Fo^2^)+(0.0498P)^2^+2.9683P] where P=(Fo^2^+2Fc^2^)/3'
_refine_ls_weighting_scheme calc
_refine_ls_wR_factor_gt 0.1020
_refine_ls_wR_factor_ref 0.1112
_reflns_Friedel_coverage 0.786
_reflns_Friedel_fraction_full 1.000
_reflns_Friedel_fraction_max 1.000
_reflns_number_gt 2126
_reflns_number_total 2583
_reflns_threshold_expression 'I > 2\s(I)'
_cod_data_source_file d4dt03254c2.cif
_cod_data_source_block CaMOF7
_cod_depositor_comments
;
The following automatic conversions were performed:

data item '_exptl_crystal_density_meas' value 'not measured' was
changed to '?' -- the value is perceived as not measured.

Automatic conversion script
Id: cif_fix_values 8170 2020-07-09 18:12:32Z antanas 

 Adding full bibliography for 7718045--7718055.cif.
;
_cod_database_code 7718055
_shelx_shelxl_version_number 2016/6
_shelx_space_group_comment
;
The symmetry employed for this shelxl refinement is uniquely defined
by the following loop, which should always be used as a source of
symmetry information in preference to the above space-group names.
They are only intended as comments.
;
_shelx_estimated_absorpt_t_min 0.988
_shelx_estimated_absorpt_t_max 0.992

loop_
_space_group_symop_operation_xyz
'x, y, z'
'-x, -y, z'
'y, -x, -z'
'-y, x, -z'
'-x+1/2, y, -z+3/4'
'x+1/2, -y, -z+3/4'
'-y+1/2, -x, z+3/4'
'y+1/2, x, z+3/4'
'x+1/2, y+1/2, z+1/2'
'-x+1/2, -y+1/2, z+1/2'
'y+1/2, -x+1/2, -z+1/2'
'-y+1/2, x+1/2, -z+1/2'
'-x+1, y+1/2, -z+5/4'
'x+1, -y+1/2, -z+5/4'
'-y+1, -x+1/2, z+5/4'
'y+1, x+1/2, z+5/4'

loop_
_atom_site_label
_atom_site_type_symbol
_atom_site_fract_x
_atom_site_fract_y
_atom_site_fract_z
_atom_site_U_iso_or_equiv
_atom_site_adp_type
_atom_site_occupancy
_atom_site_site_symmetry_order
_atom_site_calc_flag
_atom_site_refinement_flags_posn
_atom_site_refinement_flags_adp
_atom_site_refinement_flags_occupancy
_atom_site_disorder_assembly
_atom_site_disorder_group
Ca1 Ca 0.250000 0.73251(3) 0.375000 0.0288(2) Uani 1 2 d S T P . .
O3 O 0.32411(12) 0.750000 0.125000 0.0356(6) Uani 1 2 d S T P . .
O2 O 0.28998(11) 0.81189(11) 0.5526(4) 0.0525(7) Uani 1 1 d . . . . .
C4 C 0.500000 1.000000 0.250000 0.0276(11) Uani 1 4 d S T P A .
C3 C 0.45518(12) 0.95999(11) 0.3607(5) 0.0298(6) Uani 1 1 d . . . . .
N1 N 0.41622(15) 0.72066(18) 0.2445(6) 0.0696(11) Uani 1 1 d . . . . .
H1 H 0.402181 0.698657 0.335914 0.084 Uiso 1 1 calc R U . . .
O1 O 0.3260(2) 0.84446(19) 0.8100(5) 0.1016(17) Uani 1 1 d . . . . .
C9 C 0.3812(2) 0.750000 0.125000 0.0445(10) Uani 1 2 d S T P . .
C2 C 0.37039(18) 0.88426(17) 0.5400(6) 0.0500(10) Uani 1 1 d . . . . .
C1 C 0.32513(18) 0.84457(17) 0.6401(6) 0.0519(10) Uani 1 1 d . . . . .
C10 C 0.4803(2) 0.7296(4) 0.2048(13) 0.134(3) Uani 1 1 d . . . . .
H10A H 0.500500 0.690137 0.176223 0.161 Uiso 1 1 calc R U . . .
H10B H 0.501615 0.748900 0.309121 0.161 Uiso 1 1 calc R U . . .
C5 C 0.4291(3) 0.8990(3) 0.6071(9) 0.0394(17) Uani 0.498(7) 1 d . . P A 1
H5 H 0.441452 0.881711 0.720077 0.047 Uiso 0.498(7) 1 calc R U P A 1
C6 C 0.4697(3) 0.9372(3) 0.5176(9) 0.0354(17) Uani 0.498(7) 1 d . . P A 1
H6 H 0.508149 0.946736 0.571239 0.043 Uiso 0.498(7) 1 calc R U P A 1
C7 C 0.3660(5) 0.8957(4) 0.3438(15) 0.030(2) Uani 0.498(7) 1 d . . P A 1
H7 H 0.335601 0.875009 0.274768 0.036 Uiso 0.498(7) 1 calc R U P A 1
C8 C 0.4047(3) 0.9355(4) 0.2580(10) 0.0300(16) Uani 0.498(7) 1 d . . P A 1
H8 H 0.398460 0.946664 0.134292 0.036 Uiso 0.498(7) 1 calc R U P A 1
C5A C 0.3916(3) 0.9397(3) 0.6425(8) 0.0315(14) Uani 0.502(7) 1 d . . P A 2
H5A H 0.376922 0.949517 0.760762 0.038 Uiso 0.502(7) 1 calc R U P A 2
C6A C 0.4344(3) 0.9758(3) 0.5522(8) 0.0283(14) Uani 0.502(7) 1 d . . P A 2
H6A H 0.450810 1.010926 0.611229 0.034 Uiso 0.502(7) 1 calc R U P A 2
C7A C 0.3795(5) 0.8784(4) 0.3769(16) 0.034(2) Uani 0.502(7) 1 d . . P A 2
H7A H 0.355850 0.849765 0.309238 0.041 Uiso 0.502(7) 1 calc R U P A 2
C8A C 0.4241(4) 0.9132(4) 0.2885(11) 0.0357(17) Uani 0.502(7) 1 d . . P A 2
H8A H 0.433259 0.902601 0.165914 0.043 Uiso 0.502(7) 1 calc R U P A 2

loop_
_atom_site_aniso_label
_atom_site_aniso_U_11
_atom_site_aniso_U_22
_atom_site_aniso_U_33
_atom_site_aniso_U_23
_atom_site_aniso_U_13
_atom_site_aniso_U_12
Ca1 0.0338(4) 0.0253(4) 0.0272(3) 0.000 0.0012(3) 0.000
O3 0.0308(14) 0.0414(16) 0.0344(14) -0.0005(14) 0.000 0.000
O2 0.0485(14) 0.0409(13) 0.0680(18) -0.0075(12) 0.0065(13) -0.0224(11)
C4 0.0230(15) 0.0230(15) 0.037(3) 0.000 0.000 0.000
C3 0.0263(11) 0.0242(11) 0.0388(16) 0.0055(14) -0.0036(14) -0.0051(10)
N1 0.0431(17) 0.075(2) 0.091(3) 0.016(2) -0.0116(19) 0.0116(16)
O1 0.126(3) 0.118(3) 0.061(2) 0.049(2) -0.031(2) -0.087(3)
C9 0.040(2) 0.042(2) 0.051(3) -0.003(2) 0.000 0.000
C2 0.051(2) 0.0463(19) 0.053(2) 0.0236(17) -0.0169(18) -0.0259(15)
C1 0.055(2) 0.0440(19) 0.056(2) 0.0184(18) -0.012(2) -0.0228(17)
C10 0.039(2) 0.157(7) 0.206(9) 0.074(6) 0.005(3) 0.024(3)
C5 0.046(3) 0.046(4) 0.026(3) 0.015(3) -0.006(3) -0.020(3)
C6 0.035(3) 0.041(4) 0.030(3) 0.007(3) -0.008(2) -0.018(3)
C7 0.031(4) 0.022(5) 0.038(5) 0.001(3) -0.007(3) -0.005(3)
C8 0.030(4) 0.031(4) 0.029(3) 0.003(3) -0.006(3) -0.003(3)
C5A 0.033(3) 0.038(3) 0.024(3) -0.001(2) 0.000(2) -0.008(2)
C6A 0.031(3) 0.032(3) 0.022(3) -0.006(2) 0.000(2) -0.008(2)
C7A 0.042(6) 0.019(5) 0.041(5) -0.005(4) 0.009(5) -0.011(3)
C8A 0.043(5) 0.030(4) 0.034(4) -0.010(3) 0.011(3) -0.007(3)

loop_
_atom_type_symbol
_atom_type_description
_atom_type_scat_dispersion_real
_atom_type_scat_dispersion_imag
_atom_type_scat_source
C C 0.0033 0.0016 'International Tables Vol C Tables 4.2.6.8 and 6.1.1.4'
H H 0.0000 0.0000 'International Tables Vol C Tables 4.2.6.8 and 6.1.1.4'
N N 0.0061 0.0033 'International Tables Vol C Tables 4.2.6.8 and 6.1.1.4'
O O 0.0106 0.0060 'International Tables Vol C Tables 4.2.6.8 and 6.1.1.4'
Ca Ca 0.2262 0.3064 'International Tables Vol C Tables 4.2.6.8 and 6.1.1.4'

loop_
_geom_angle_atom_site_label_1
_geom_angle_atom_site_label_2
_geom_angle_atom_site_label_3
_geom_angle
_geom_angle_site_symmetry_1
_geom_angle_site_symmetry_3
_geom_angle_publ_flag
O2 Ca1 O2 84.30(14) 5 . ?
O2 Ca1 O1 98.59(14) 5 10_564 ?
O2 Ca1 O1 152.21(11) . 10_564 ?
O2 Ca1 O1 152.21(11) 5 14_465 ?
O2 Ca1 O1 98.59(14) . 14_465 ?
O1 Ca1 O1 91.6(3) 10_564 14_465 ?
O2 Ca1 O3 73.52(7) 5 . ?
O2 Ca1 O3 93.15(7) . . ?
O1 Ca1 O3 114.25(8) 10_564 . ?
O1 Ca1 O3 78.72(9) 14_465 . ?
O2 Ca1 O3 93.15(7) 5 10_565 ?
O2 Ca1 O3 73.52(7) . 10_565 ?
O1 Ca1 O3 78.71(9) 10_564 10_565 ?
O1 Ca1 O3 114.25(8) 14_465 10_565 ?
O3 Ca1 O3 162.26(4) . 10_565 ?
O2 Ca1 O2 69.94(10) 5 10_564 ?
O2 Ca1 O2 151.03(9) . 10_564 ?
O1 Ca1 O2 49.75(9) 10_564 10_564 ?
O1 Ca1 O2 98.38(12) 14_465 10_564 ?
O3 Ca1 O2 67.49(6) . 10_564 ?
O3 Ca1 O2 119.56(7) 10_565 10_564 ?
O2 Ca1 O2 151.03(9) 5 14_465 ?
O2 Ca1 O2 69.94(10) . 14_465 ?
O1 Ca1 O2 98.38(12) 10_564 14_465 ?
O1 Ca1 O2 49.75(9) 14_465 14_465 ?
O3 Ca1 O2 119.56(7) . 14_465 ?
O3 Ca1 O2 67.50(7) 10_565 14_465 ?
O2 Ca1 O2 137.96(11) 10_564 14_465 ?
O2 Ca1 C1 83.57(11) 5 10_564 ?
O2 Ca1 C1 165.48(11) . 10_564 ?
O1 Ca1 C1 24.85(12) 10_564 10_564 ?
O1 Ca1 C1 95.86(14) 14_465 10_564 ?
O3 Ca1 C1 91.05(9) . 10_564 ?
O3 Ca1 C1 99.19(9) 10_565 10_564 ?
O2 Ca1 C1 24.91(9) 10_564 10_564 ?
O2 Ca1 C1 119.52(11) 14_465 10_564 ?
O2 Ca1 C1 165.48(11) 5 14_465 ?
O2 Ca1 C1 83.57(11) . 14_465 ?
O1 Ca1 C1 95.86(14) 10_564 14_465 ?
O1 Ca1 C1 24.85(12) 14_465 14_465 ?
O3 Ca1 C1 99.20(9) . 14_465 ?
O3 Ca1 C1 91.05(9) 10_565 14_465 ?
O2 Ca1 C1 119.52(11) 10_564 14_465 ?
O2 Ca1 C1 24.91(9) 14_465 14_465 ?
C1 Ca1 C1 109.47(18) 10_564 14_465 ?
O2 Ca1 Ca1 113.26(7) 5 10_565 ?
O2 Ca1 Ca1 45.82(7) . 10_565 ?
O1 Ca1 Ca1 109.63(8) 10_564 10_565 ?
O1 Ca1 Ca1 87.03(9) 14_465 10_565 ?
O3 Ca1 Ca1 133.96(4) . 10_565 ?
O3 Ca1 Ca1 40.80(5) 10_565 10_565 ?
O2 Ca1 Ca1 158.52(5) 10_564 10_565 ?
O2 Ca1 Ca1 38.34(5) 14_465 10_565 ?
C1 Ca1 Ca1 134.17(8) 10_564 10_565 ?
C1 Ca1 Ca1 62.51(9) 14_465 10_565 ?
O2 Ca1 Ca1 45.81(7) 5 10_564 ?
O2 Ca1 Ca1 113.26(7) . 10_564 ?
O1 Ca1 Ca1 87.03(9) 10_564 10_564 ?
O1 Ca1 Ca1 109.63(8) 14_465 10_564 ?
O3 Ca1 Ca1 40.80(5) . 10_564 ?
O3 Ca1 Ca1 133.96(4) 10_565 10_564 ?
O2 Ca1 Ca1 38.34(5) 10_564 10_564 ?
O2 Ca1 Ca1 158.52(5) 14_465 10_564 ?
C1 Ca1 Ca1 62.51(9) 10_564 10_564 ?
C1 Ca1 Ca1 134.17(8) 14_465 10_564 ?
Ca1 Ca1 Ca1 156.49(4) 10_565 10_564 ?
C9 O3 Ca1 130.80(5) . . ?
C9 O3 Ca1 130.80(5) . 10_564 ?
Ca1 O3 Ca1 98.40(9) . 10_564 ?
C1 O2 Ca1 162.7(3) . . ?
C1 O2 Ca1 87.2(2) . 10_565 ?
Ca1 O2 Ca1 95.85(8) . 10_565 ?
C3 C4 C3 106.09(12) 2_675 12_655 ?
C3 C4 C3 106.09(12) 2_675 11_465 ?
C3 C4 C3 116.5(2) 12_655 11_465 ?
C3 C4 C3 116.5(2) 2_675 . ?
C3 C4 C3 106.09(12) 12_655 . ?
C3 C4 C3 106.09(12) 11_465 . ?
C6 C3 C8 120.8(4) . . ?
C8A C3 C6A 113.0(4) . . ?
C6 C3 C4 122.1(3) . . ?
C8A C3 C4 123.1(4) . . ?
C8 C3 C4 114.9(4) . . ?
C6A C3 C4 123.3(3) . . ?
C9 N1 C10 111.1(4) . . ?
C9 N1 H1 124.4 . . ?
C10 N1 H1 124.4 . . ?
C1 O1 Ca1 100.9(2) . 10_565 ?
O3 C9 N1 125.2(2) . 14_464 ?
O3 C9 N1 125.2(2) . . ?
N1 C9 N1 109.7(5) 14_464 . ?
C5 C2 C7 111.3(6) . . ?
C7A C2 C5A 121.8(6) . . ?
C7A C2 C1 121.7(6) . . ?
C5 C2 C1 123.9(4) . . ?
C7 C2 C1 122.4(5) . . ?
C5A C2 C1 115.0(4) . . ?
O2 C1 O1 122.1(3) . . ?
O2 C1 C2 119.2(4) . . ?
O1 C1 C2 118.6(3) . . ?
O2 C1 Ca1 67.84(19) . 10_565 ?
O1 C1 Ca1 54.3(2) . 10_565 ?
C2 C1 Ca1 172.0(3) . 10_565 ?
N1 C10 C10 104.0(3) . 14_464 ?
N1 C10 H10A 110.9 . . ?
C10 C10 H10A 110.9 14_464 . ?
N1 C10 H10B 110.9 . . ?
C10 C10 H10B 110.9 14_464 . ?
H10A C10 H10B 109.0 . . ?
C6 C5 C2 123.6(5) . . ?
C6 C5 H5 118.2 . . ?
C2 C5 H5 118.2 . . ?
C3 C6 C5 119.8(5) . . ?
C3 C6 H6 120.1 . . ?
C5 C6 H6 120.1 . . ?
C8 C7 C2 121.5(9) . . ?
C8 C7 H7 119.3 . . ?
C2 C7 H7 119.3 . . ?
C7 C8 C3 117.9(7) . . ?
C7 C8 H8 121.0 . . ?
C3 C8 H8 121.0 . . ?
C6A C5A C2 115.3(5) . . ?
C6A C5A H5A 122.4 . . ?
C2 C5A H5A 122.4 . . ?
C5A C6A C3 120.9(5) . . ?
C5A C6A H6A 119.6 . . ?
C3 C6A H6A 119.6 . . ?
C2 C7A C8A 120.8(9) . . ?
C2 C7A H7A 119.6 . . ?
C8A C7A H7A 119.6 . . ?
C3 C8A C7A 125.9(7) . . ?
C3 C8A H8A 117.0 . . ?
C7A C8A H8A 117.0 . . ?

loop_
_geom_bond_atom_site_label_1
_geom_bond_atom_site_label_2
_geom_bond_distance
_geom_bond_site_symmetry_2
_geom_bond_publ_flag
Ca1 O2 2.337(3) 5 ?
Ca1 O2 2.337(3) . ?
Ca1 O1 2.409(3) 10_564 ?
Ca1 O1 2.409(3) 14_465 ?
Ca1 O3 2.4756(18) . ?
Ca1 O3 2.4757(18) 10_565 ?
Ca1 O2 2.702(3) 10_564 ?
Ca1 O2 2.702(3) 14_465 ?
Ca1 C1 2.914(4) 10_564 ?
Ca1 C1 2.914(4) 14_465 ?
Ca1 Ca1 3.7482(4) 10_565 ?
Ca1 Ca1 3.7482(4) 10_564 ?
O3 C9 1.245(5) . ?
O2 C1 1.229(4) . ?
C4 C3 1.543(3) 2_675 ?
C4 C3 1.543(3) 12_655 ?
C4 C3 1.543(3) 11_465 ?
C4 C3 1.543(3) . ?
C3 C6 1.294(7) . ?
C3 C8A 1.336(8) . ?
C3 C8 1.438(8) . ?
C3 C6A 1.517(7) . ?
N1 C9 1.329(4) . ?
N1 C10 1.442(6) . ?
N1 H1 0.8800 . ?
O1 C1 1.247(5) . ?
C2 C7A 1.220(12) . ?
C2 C5 1.410(7) . ?
C2 C7 1.464(11) . ?
C2 C5A 1.499(7) . ?
C2 C1 1.505(5) . ?
C10 C10 1.472(14) 14_464 ?
C10 H10A 0.9900 . ?
C10 H10B 0.9900 . ?
C5 C6 1.383(8) . ?
C5 H5 0.9500 . ?
C6 H6 0.9500 . ?
C7 C8 1.365(14) . ?
C7 H7 0.9500 . ?
C8 H8 0.9500 . ?
C5A C6A 1.389(8) . ?
C5A H5A 0.9500 . ?
C6A H6A 0.9500 . ?
C7A C8A 1.396(14) . ?
C7A H7A 0.9500 . ?
C8A H8A 0.9500 . ?
